data_7228442
loop_
_publ_author_name
'Kong, Feng'
'Li, Meng'
'Zhou, Xigeng'
'Zhang, Lixin'

_publ_section_title
;
 Synthesis, structure and reactivity of guanidinate rare earth metal
 bis(o-aminobenzyl) complexes
;
_journal_issue 47
_journal_name_full 'RSC Adv.'
_journal_page_first 29752
_journal_paper_doi 10.1039/C7RA04524G
_journal_volume 7
_journal_year 2017
_chemical_formula_sum 'C59 H72 Lu N5 O4'
_chemical_formula_weight 1090.18
_space_group_crystal_system triclinic
_space_group_IT_number 2
_space_group_name_Hall '-P 1'
_space_group_name_H-M_alt 'P -1'
_symmetry_space_group_name_Hall '-P 1'
_symmetry_space_group_name_H-M 'P -1'
_atom_sites_solution_hydrogens geom
_audit_creation_method SHELXL-2014/7
_audit_update_record
;
2017-04-04 deposited with the CCDC.
2017-05-23 downloaded from the CCDC.
;
_cell_angle_alpha 103.838(2)
_cell_angle_beta 104.826(2)
_cell_angle_gamma 112.459(2)
_cell_formula_units_Z 2
_cell_length_a 13.0131(13)
_cell_length_b 16.0451(16)
_cell_length_c 16.917(3)
_cell_measurement_reflns_used 8424
_cell_measurement_temperature 296(2)
_cell_measurement_theta_max 26.49
_cell_measurement_theta_min 2.53
_cell_volume 2922.6(7)
_computing_cell_refinement 'Bruker SAINT'
_computing_data_collection 'Bruker APEX2'
_computing_data_reduction 'Bruker SAINT'
_computing_molecular_graphics 'Bruker SHELXTL'
_computing_publication_material 'Bruker SHELXTL'
_computing_structure_refinement 'SHELXL-2014/7 (Sheldrick, 2014)'
_computing_structure_solution 'SHELXS-97 (Sheldrick, 2008)'
_diffrn_ambient_temperature 296(2)
_diffrn_measured_fraction_theta_full 0.982
_diffrn_measured_fraction_theta_max 0.982
_diffrn_measurement_device_type 'Bruker APEX-II CCD'
_diffrn_measurement_method '\f and \w scans'
_diffrn_radiation_type MoK\a
_diffrn_radiation_wavelength 0.71073
_diffrn_reflns_av_R_equivalents 0.0305
_diffrn_reflns_av_unetI/netI 0.0546
_diffrn_reflns_Laue_measured_fraction_full 0.982
_diffrn_reflns_Laue_measured_fraction_max 0.982
_diffrn_reflns_limit_h_max 15
_diffrn_reflns_limit_h_min -15
_diffrn_reflns_limit_k_max 19
_diffrn_reflns_limit_k_min -19
_diffrn_reflns_limit_l_max 13
_diffrn_reflns_limit_l_min -20
_diffrn_reflns_number 17493
_diffrn_reflns_point_group_measured_fraction_full 0.982
_diffrn_reflns_point_group_measured_fraction_max 0.982
_diffrn_reflns_theta_full 25.049
_diffrn_reflns_theta_max 25.049
_diffrn_reflns_theta_min 1.483
_exptl_absorpt_coefficient_mu 1.735
_exptl_absorpt_correction_T_max 0.7455
_exptl_absorpt_correction_T_min 0.4760
_exptl_crystal_colour colourless
_exptl_crystal_density_diffrn 1.239
_exptl_crystal_description block
_exptl_crystal_F_000 1128
_exptl_crystal_size_max 0.500
_exptl_crystal_size_mid 0.480
_exptl_crystal_size_min 0.430
_platon_squeeze_details
;
;
_refine_diff_density_max 1.228
_refine_diff_density_min -0.912
_refine_diff_density_rms 0.118
_refine_ls_extinction_method none
_refine_ls_goodness_of_fit_ref 1.001
_refine_ls_hydrogen_treatment constr
_refine_ls_matrix_type full
_refine_ls_number_parameters 634
_refine_ls_number_reflns 10167
_refine_ls_number_restraints 0
_refine_ls_restrained_S_all 1.001
_refine_ls_R_factor_all 0.0455
_refine_ls_R_factor_gt 0.0370
_refine_ls_shift/su_max 0.009
_refine_ls_shift/su_mean 0.000
_refine_ls_structure_factor_coef Fsqd
_refine_ls_weighting_details 'w=1/[\s^2^(Fo^2^)+(0.0748P)^2^] where P=(Fo^2^+2Fc^2^)/3'
_refine_ls_weighting_scheme calc
_refine_ls_wR_factor_gt 0.1056
_refine_ls_wR_factor_ref 0.1097
_reflns_Friedel_coverage 0.000
_reflns_number_gt 8769
_reflns_number_total 10167
_reflns_threshold_expression 'I > 2\s(I)'
_cod_data_source_file c7ra04524g2.cif
_cod_data_source_block mo_70220ba
_cod_original_cell_volume 2922.6(6)
_cod_database_code 7228442
_shelx_shelxl_version_number 2014/7
_shelx_space_group_comment
;
The symmetry employed for this shelxl refinement is uniquely defined
by the following loop, which should always be used as a source of
symmetry information in preference to the above space-group names.
They are only intended as comments.
;
_shelx_estimated_absorpt_t_min 0.477
_shelx_estimated_absorpt_t_max 0.522

loop_
_space_group_symop_operation_xyz
'x, y, z'
'-x, -y, -z'

loop_
_atom_site_label
_atom_site_type_symbol
_atom_site_fract_x
_atom_site_fract_y
_atom_site_fract_z
_atom_site_U_iso_or_equiv
_atom_site_adp_type
_atom_site_occupancy
_atom_site_site_symmetry_order
_atom_site_calc_flag
_atom_site_refinement_flags_posn
_atom_site_refinement_flags_adp
Lu1 Lu 0.53224(2) 0.94969(2) 0.58439(2) 0.02381(8) Uani 1 1 d . .
O1 O 0.3824(3) 0.8015(2) 0.4824(2) 0.0385(8) Uani 1 1 d . .
O2 O 0.3887(3) 0.8996(2) 0.4111(2) 0.0340(8) Uani 1 1 d . .
O3 O 0.3852(3) 0.9881(2) 0.5880(2) 0.0350(8) Uani 1 1 d . .
O4 O 0.6372(3) 0.9333(2) 0.5013(2) 0.0325(7) Uani 1 1 d . .
N1 N 0.6837(3) 1.0002(3) 0.7201(2) 0.0281(8) Uani 1 1 d . .
N2 N 0.5246(3) 0.8561(3) 0.6679(2) 0.0270(8) Uani 1 1 d . .
N3 N 0.6873(4) 0.8975(3) 0.8032(3) 0.0380(10) Uani 1 1 d . .
N4 N 0.2423(6) 0.5453(4) 0.2288(4) 0.0686(16) Uani 1 1 d . .
N5 N 0.6498(5) 0.7435(4) 0.2811(3) 0.0571(13) Uani 1 1 d . .
C1 C 0.6326(4) 0.9171(3) 0.7328(3) 0.0263(9) Uani 1 1 d . .
C2 C 0.7720(4) 1.0950(3) 0.7867(3) 0.0315(10) Uani 1 1 d . .
C3 C 0.8807(5) 1.1436(4) 0.7789(3) 0.0404(12) Uani 1 1 d . .
C4 C 0.9633(6) 1.2373(4) 0.8402(4) 0.0588(17) Uani 1 1 d . .
H4 H 1.0366 1.2702 0.8357 0.071 Uiso 1 1 calc R U
C5 C 0.9377(7) 1.2818(5) 0.9073(5) 0.070(2) Uani 1 1 d . .
H5 H 0.9934 1.3445 0.9477 0.084 Uiso 1 1 calc R U
C6 C 0.8304(7) 1.2336(4) 0.9145(4) 0.0560(17) Uani 1 1 d . .
H6 H 0.8139 1.2643 0.9600 0.067 Uiso 1 1 calc R U
C7 C 0.7454(5) 1.1397(4) 0.8553(3) 0.0407(13) Uani 1 1 d . .
C8 C 0.9157(5) 1.0986(4) 0.7069(4) 0.0439(13) Uani 1 1 d . .
H8 H 0.8531 1.0309 0.6728 0.053 Uiso 1 1 calc R U
C9 C 1.0372(5) 1.0996(5) 0.7460(5) 0.070(2) Uani 1 1 d . .
H9A H 1.0973 1.1645 0.7857 0.104 Uiso 1 1 calc R U
H9B H 1.0612 1.0784 0.6992 0.104 Uiso 1 1 calc R U
H9C H 1.0286 1.0566 0.7776 0.104 Uiso 1 1 calc R U
C10 C 0.9250(6) 1.1542(5) 0.6438(5) 0.0612(17) Uani 1 1 d . .
H10A H 0.8457 1.1400 0.6077 0.092 Uiso 1 1 calc R U
H10B H 0.9630 1.1342 0.6068 0.092 Uiso 1 1 calc R U
H10C H 0.9722 1.2229 0.6777 0.092 Uiso 1 1 calc R U
C11 C 0.6261(6) 1.0914(5) 0.8643(4) 0.0508(15) Uani 1 1 d . .
H11 H 0.5939 1.0209 0.8365 0.061 Uiso 1 1 calc R U
C12 C 0.6338(7) 1.1140(6) 0.9596(4) 0.072(2) Uani 1 1 d . .
H12A H 0.6695 1.1832 0.9899 0.107 Uiso 1 1 calc R U
H12B H 0.6825 1.0899 0.9893 0.107 Uiso 1 1 calc R U
H12C H 0.5543 1.0832 0.9594 0.107 Uiso 1 1 calc R U
C13 C 0.5357(7) 1.1184(7) 0.8135(5) 0.079(2) Uani 1 1 d . .
H13A H 0.5640 1.1871 0.8398 0.119 Uiso 1 1 calc R U
H13B H 0.4586 1.0835 0.8157 0.119 Uiso 1 1 calc R U
H13C H 0.5281 1.1014 0.7531 0.119 Uiso 1 1 calc R U
C14 C 0.4456(4) 0.7562(3) 0.6493(3) 0.0286(10) Uani 1 1 d . .
C15 C 0.3419(5) 0.7356(4) 0.6661(4) 0.0402(12) Uani 1 1 d . .
C16 C 0.2637(6) 0.6381(5) 0.6471(4) 0.0583(16) Uani 1 1 d . .
H16 H 0.1937 0.6231 0.6583 0.070 Uiso 1 1 calc R U
C17 C 0.2869(7) 0.5642(5) 0.6126(5) 0.0652(18) Uani 1 1 d . .
H17 H 0.2352 0.5002 0.6026 0.078 Uiso 1 1 calc R U
C18 C 0.3885(6) 0.5860(4) 0.5929(4) 0.0571(16) Uani 1 1 d . .
H18 H 0.4031 0.5357 0.5678 0.069 Uiso 1 1 calc R U
C19 C 0.4698(5) 0.6815(4) 0.6097(4) 0.0412(12) Uani 1 1 d . .
C20 C 0.3124(5) 0.8150(4) 0.7057(4) 0.0515(14) Uani 1 1 d . .
H20 H 0.3784 0.8771 0.7148 0.062 Uiso 1 1 calc R U
C21 C 0.3088(10) 0.8204(7) 0.7965(6) 0.101(3) Uani 1 1 d . .
H21A H 0.2942 0.8734 0.8207 0.151 Uiso 1 1 calc R U
H21B H 0.3845 0.8307 0.8352 0.151 Uiso 1 1 calc R U
H21C H 0.2452 0.7605 0.7906 0.151 Uiso 1 1 calc R U
C22 C 0.1987(7) 0.8060(6) 0.6448(6) 0.081(2) Uani 1 1 d . .
H22A H 0.2137 0.8265 0.5982 0.122 Uiso 1 1 calc R U
H22B H 0.1730 0.8463 0.6773 0.122 Uiso 1 1 calc R U
H22C H 0.1369 0.7394 0.6200 0.122 Uiso 1 1 calc R U
C23 C 0.5751(6) 0.6991(4) 0.5832(5) 0.0545(15) Uani 1 1 d . .
H23 H 0.6294 0.7695 0.6102 0.065 Uiso 1 1 calc R U
C24 C 0.6485(8) 0.6498(6) 0.6148(6) 0.076(2) Uani 1 1 d . .
H24A H 0.6833 0.6757 0.6782 0.114 Uiso 1 1 calc R U
H24B H 0.7115 0.6619 0.5926 0.114 Uiso 1 1 calc R U
H24C H 0.5967 0.5809 0.5934 0.114 Uiso 1 1 calc R U
C25 C 0.5359(8) 0.6705(6) 0.4836(5) 0.080(2) Uani 1 1 d . .
H25A H 0.4909 0.6008 0.4551 0.120 Uiso 1 1 calc R U
H25B H 0.6059 0.6938 0.4694 0.120 Uiso 1 1 calc R U
H25C H 0.4862 0.6987 0.4637 0.120 Uiso 1 1 calc R U
C26 C 0.6249(6) 0.8073(5) 0.8172(4) 0.0570(16) Uani 1 1 d . .
H26A H 0.6481 0.7602 0.7909 0.068 Uiso 1 1 calc R U
H26B H 0.5388 0.7806 0.7861 0.068 Uiso 1 1 calc R U
C27 C 0.6503(6) 0.8194(5) 0.9131(4) 0.0483(14) Uani 1 1 d . .
C28 C 0.6595(8) 0.8979(7) 0.9723(5) 0.092(3) Uani 1 1 d . .
H28 H 0.6511 0.9462 0.9544 0.111 Uiso 1 1 calc R U
C29 C 0.6814(10) 0.9072(9) 1.0598(6) 0.109(3) Uani 1 1 d . .
H29 H 0.6893 0.9619 1.1007 0.130 Uiso 1 1 calc R U
C30 C 0.6916(9) 0.8318(10) 1.0851(6) 0.105(4) Uani 1 1 d . .
H30 H 0.7020 0.8357 1.1426 0.126 Uiso 1 1 calc R U
C31 C 0.6864(9) 0.7527(9) 1.0262(7) 0.105(3) Uani 1 1 d . .
H31 H 0.6957 0.7043 1.0436 0.126 Uiso 1 1 calc R U
C32 C 0.6664(9) 0.7476(9) 0.9387(6) 0.104(3) Uani 1 1 d . .
H32 H 0.6639 0.6957 0.8978 0.124 Uiso 1 1 calc R U
C33 C 0.8170(5) 0.9516(4) 0.8541(4) 0.0494(15) Uani 1 1 d . .
H33A H 0.8310 0.9816 0.9155 0.059 Uiso 1 1 calc R U
H33B H 0.8511 1.0037 0.8339 0.059 Uiso 1 1 calc R U
C34 C 0.8836(5) 0.8934(4) 0.8490(4) 0.0485(14) Uani 1 1 d . .
C35 C 0.9040(7) 0.8612(5) 0.7748(5) 0.0682(19) Uani 1 1 d . .
H35 H 0.8738 0.8744 0.7259 0.082 Uiso 1 1 calc R U
C36 C 0.9681(7) 0.8097(6) 0.7704(7) 0.094(3) Uani 1 1 d . .
H36 H 0.9765 0.7849 0.7182 0.112 Uiso 1 1 calc R U
C37 C 1.0194(7) 0.7961(6) 0.8450(7) 0.081(3) Uani 1 1 d . .
H37 H 1.0675 0.7657 0.8448 0.098 Uiso 1 1 calc R U
C38 C 0.9995(7) 0.8269(6) 0.9180(7) 0.086(3) Uani 1 1 d . .
H38 H 1.0310 0.8144 0.9670 0.103 Uiso 1 1 calc R U
C39 C 0.9337(6) 0.8766(5) 0.9220(4) 0.0596(17) Uani 1 1 d . .
H39 H 0.9231 0.8987 0.9738 0.072 Uiso 1 1 calc R U
C40 C 0.3497(4) 0.8142(3) 0.4126(3) 0.0318(10) Uani 1 1 d . .
C41 C 0.2634(5) 0.7283(3) 0.3273(3) 0.0364(11) Uani 1 1 d . .
H41A H 0.2068 0.7451 0.2944 0.044 Uiso 1 1 calc R U
H41B H 0.3089 0.7170 0.2924 0.044 Uiso 1 1 calc R U
C42 C 0.1934(5) 0.6351(4) 0.3372(3) 0.0420(13) Uani 1 1 d . .
C43 C 0.1879(6) 0.5475(4) 0.2911(4) 0.0528(15) Uani 1 1 d . .
C44 C 0.1324(7) 0.4653(5) 0.3086(6) 0.079(2) Uani 1 1 d . .
H44 H 0.1316 0.4078 0.2795 0.094 Uiso 1 1 calc R U
C45 C 0.0793(8) 0.4679(6) 0.3676(7) 0.100(3) Uani 1 1 d . .
H45 H 0.0448 0.4127 0.3801 0.120 Uiso 1 1 calc R U
C46 C 0.0754(7) 0.5533(6) 0.4106(5) 0.086(3) Uani 1 1 d . .
H46 H 0.0347 0.5546 0.4484 0.103 Uiso 1 1 calc R U
C47 C 0.1347(6) 0.6340(5) 0.3937(4) 0.0600(17) Uani 1 1 d . .
H47 H 0.1350 0.6913 0.4224 0.072 Uiso 1 1 calc R U
C48 C 0.1759(9) 0.5506(7) 0.1471(5) 0.108(3) Uani 1 1 d . .
H48A H 0.1057 0.4887 0.1113 0.162 Uiso 1 1 calc R U
H48B H 0.2269 0.5666 0.1151 0.162 Uiso 1 1 calc R U
H48C H 0.1516 0.5998 0.1616 0.162 Uiso 1 1 calc R U
C49 C 0.2824(10) 0.4708(6) 0.2124(8) 0.118(4) Uani 1 1 d . .
H49A H 0.3531 0.4890 0.2622 0.177 Uiso 1 1 calc R U
H49B H 0.3008 0.4656 0.1606 0.177 Uiso 1 1 calc R U
H49C H 0.2193 0.4091 0.2037 0.177 Uiso 1 1 calc R U
C50 C 0.6571(4) 0.9608(3) 0.4416(3) 0.0312(10) Uani 1 1 d . .
C51 C 0.7436(5) 0.9411(4) 0.4037(4) 0.0404(12) Uani 1 1 d . .
H51A H 0.8154 1.0027 0.4229 0.049 Uiso 1 1 calc R U
H51B H 0.7059 0.9175 0.3399 0.049 Uiso 1 1 calc R U
C52 C 0.7831(5) 0.8689(4) 0.4272(4) 0.0416(12) Uani 1 1 d . .
C53 C 0.7417(5) 0.7764(4) 0.3671(4) 0.0449(13) Uani 1 1 d . .
C54 C 0.7882(6) 0.7159(5) 0.3900(5) 0.0591(17) Uani 1 1 d . .
H54 H 0.7599 0.6534 0.3498 0.071 Uiso 1 1 calc R U
C55 C 0.8763(7) 0.7495(6) 0.4727(6) 0.073(2) Uani 1 1 d . .
H55 H 0.9096 0.7106 0.4874 0.087 Uiso 1 1 calc R U
C56 C 0.9151(6) 0.8407(6) 0.5335(5) 0.0656(18) Uani 1 1 d . .
H56 H 0.9710 0.8622 0.5904 0.079 Uiso 1 1 calc R U
C57 C 0.8695(6) 0.8999(5) 0.5086(4) 0.0527(15) Uani 1 1 d . .
H57 H 0.8988 0.9626 0.5486 0.063 Uiso 1 1 calc R U
C58 C 0.6420(8) 0.6632(6) 0.2132(5) 0.086(2) Uani 1 1 d . .
H58A H 0.7172 0.6830 0.2055 0.130 Uiso 1 1 calc R U
H58B H 0.5785 0.6453 0.1585 0.130 Uiso 1 1 calc R U
H58C H 0.6253 0.6084 0.2307 0.130 Uiso 1 1 calc R U
C59 C 0.5325(7) 0.7220(6) 0.2853(5) 0.077(2) Uani 1 1 d . .
H59A H 0.4910 0.6552 0.2786 0.115 Uiso 1 1 calc R U
H59B H 0.4860 0.7330 0.2387 0.115 Uiso 1 1 calc R U
H59C H 0.5433 0.7636 0.3413 0.115 Uiso 1 1 calc R U

loop_
_atom_site_aniso_label
_atom_site_aniso_U_11
_atom_site_aniso_U_22
_atom_site_aniso_U_33
_atom_site_aniso_U_23
_atom_site_aniso_U_13
_atom_site_aniso_U_12
Lu1 0.02582(11) 0.02201(11) 0.02332(11) 0.01065(8) 0.00772(8) 0.01090(8)
O1 0.041(2) 0.0271(17) 0.0298(18) 0.0117(14) -0.0006(15) 0.0078(15)
O2 0.0385(19) 0.0211(16) 0.041(2) 0.0149(14) 0.0140(15) 0.0119(15)
O3 0.0380(19) 0.0389(19) 0.043(2) 0.0233(16) 0.0195(16) 0.0250(16)
O4 0.0355(18) 0.0379(19) 0.0325(18) 0.0178(15) 0.0187(15) 0.0190(16)
N1 0.030(2) 0.027(2) 0.0223(19) 0.0093(15) 0.0057(16) 0.0121(17)
N2 0.028(2) 0.027(2) 0.027(2) 0.0116(16) 0.0075(16) 0.0139(17)
N3 0.035(2) 0.036(2) 0.033(2) 0.0201(18) 0.0004(18) 0.0109(19)
N4 0.077(4) 0.031(3) 0.076(4) 0.004(3) 0.021(3) 0.020(3)
N5 0.063(3) 0.058(3) 0.055(3) 0.022(3) 0.026(3) 0.032(3)
C1 0.030(2) 0.031(2) 0.025(2) 0.0126(19) 0.0116(19) 0.019(2)
C2 0.034(3) 0.023(2) 0.026(2) 0.0093(18) -0.0007(19) 0.010(2)
C3 0.038(3) 0.035(3) 0.039(3) 0.018(2) 0.004(2) 0.013(2)
C4 0.052(4) 0.038(3) 0.052(4) 0.011(3) -0.003(3) 0.007(3)
C5 0.077(5) 0.032(3) 0.052(4) 0.004(3) -0.008(3) 0.007(3)
C6 0.086(5) 0.039(3) 0.032(3) 0.008(2) 0.009(3) 0.031(3)
C7 0.050(3) 0.030(3) 0.032(3) 0.011(2) 0.001(2) 0.019(2)
C8 0.034(3) 0.041(3) 0.054(3) 0.022(3) 0.013(2) 0.014(2)
C9 0.034(3) 0.067(4) 0.102(6) 0.039(4) 0.017(3) 0.019(3)
C10 0.056(4) 0.068(4) 0.065(4) 0.031(3) 0.032(3) 0.025(3)
C11 0.067(4) 0.052(3) 0.034(3) 0.010(3) 0.017(3) 0.035(3)
C12 0.095(6) 0.090(5) 0.047(4) 0.022(4) 0.038(4) 0.055(5)
C13 0.081(5) 0.122(7) 0.058(4) 0.041(4) 0.027(4) 0.066(5)
C14 0.031(2) 0.028(2) 0.027(2) 0.0170(19) 0.0090(19) 0.012(2)
C15 0.035(3) 0.037(3) 0.043(3) 0.018(2) 0.012(2) 0.013(2)
C16 0.045(3) 0.055(4) 0.069(4) 0.030(3) 0.029(3) 0.010(3)
C17 0.069(5) 0.034(3) 0.083(5) 0.026(3) 0.036(4) 0.010(3)
C18 0.064(4) 0.032(3) 0.066(4) 0.017(3) 0.021(3) 0.017(3)
C19 0.051(3) 0.034(3) 0.048(3) 0.022(2) 0.021(3) 0.024(3)
C20 0.038(3) 0.046(3) 0.065(4) 0.023(3) 0.024(3) 0.011(3)
C21 0.158(9) 0.127(8) 0.077(6) 0.049(5) 0.075(6) 0.098(8)
C22 0.059(5) 0.093(6) 0.116(7) 0.055(5) 0.040(5) 0.046(4)
C23 0.057(4) 0.039(3) 0.074(4) 0.019(3) 0.032(3) 0.025(3)
C24 0.089(6) 0.076(5) 0.088(6) 0.035(4) 0.043(5) 0.055(5)
C25 0.107(6) 0.099(6) 0.100(6) 0.065(5) 0.068(5) 0.077(6)
C26 0.063(4) 0.061(4) 0.045(3) 0.032(3) 0.012(3) 0.026(3)
C27 0.059(4) 0.067(4) 0.035(3) 0.033(3) 0.022(3) 0.034(3)
C28 0.116(7) 0.132(8) 0.061(5) 0.035(5) 0.036(5) 0.088(7)
C29 0.140(9) 0.154(10) 0.072(6) 0.049(6) 0.057(6) 0.093(8)
C30 0.084(6) 0.185(12) 0.062(6) 0.061(7) 0.034(5) 0.066(7)
C31 0.112(8) 0.172(11) 0.087(7) 0.104(7) 0.055(6) 0.078(8)
C32 0.110(7) 0.164(10) 0.085(6) 0.085(7) 0.047(6) 0.083(8)
C33 0.042(3) 0.039(3) 0.048(3) 0.013(2) -0.005(2) 0.018(3)
C34 0.041(3) 0.035(3) 0.056(4) 0.018(3) 0.003(3) 0.014(3)
C35 0.067(5) 0.069(5) 0.066(5) 0.027(4) 0.024(4) 0.030(4)
C36 0.060(5) 0.077(6) 0.121(8) 0.004(5) 0.038(5) 0.028(4)
C37 0.057(5) 0.059(5) 0.123(8) 0.027(5) 0.025(5) 0.033(4)
C38 0.059(5) 0.063(5) 0.111(7) 0.039(5) -0.010(4) 0.030(4)
C39 0.050(4) 0.059(4) 0.055(4) 0.022(3) -0.004(3) 0.028(3)
C40 0.027(2) 0.022(2) 0.040(3) 0.007(2) 0.012(2) 0.009(2)
C41 0.038(3) 0.026(2) 0.034(3) 0.010(2) 0.006(2) 0.009(2)
C42 0.034(3) 0.032(3) 0.034(3) 0.010(2) -0.001(2) 0.002(2)
C43 0.049(3) 0.026(3) 0.056(4) 0.008(2) 0.003(3) 0.007(3)
C44 0.075(5) 0.036(4) 0.100(6) 0.023(4) 0.021(5) 0.012(4)
C45 0.087(6) 0.047(5) 0.130(8) 0.049(5) 0.028(6) -0.003(4)
C46 0.063(5) 0.084(6) 0.067(5) 0.035(4) 0.022(4) -0.007(4)
C47 0.052(4) 0.043(3) 0.058(4) 0.015(3) 0.012(3) 0.005(3)
C48 0.117(8) 0.118(8) 0.049(5) 0.000(5) 0.024(5) 0.042(7)
C49 0.118(8) 0.058(5) 0.179(11) 0.015(6) 0.075(8) 0.050(6)
C50 0.031(2) 0.033(3) 0.031(3) 0.011(2) 0.012(2) 0.017(2)
C51 0.049(3) 0.045(3) 0.047(3) 0.026(2) 0.029(3) 0.029(3)
C52 0.041(3) 0.055(3) 0.049(3) 0.027(3) 0.030(3) 0.030(3)
C53 0.054(3) 0.050(3) 0.058(4) 0.032(3) 0.036(3) 0.033(3)
C54 0.070(4) 0.064(4) 0.078(5) 0.038(4) 0.047(4) 0.047(4)
C55 0.071(5) 0.092(6) 0.107(6) 0.064(5) 0.046(4) 0.064(5)
C56 0.055(4) 0.090(5) 0.067(4) 0.042(4) 0.021(3) 0.045(4)
C57 0.055(4) 0.063(4) 0.053(4) 0.024(3) 0.027(3) 0.035(3)
C58 0.106(7) 0.071(5) 0.072(5) 0.015(4) 0.041(5) 0.034(5)
C59 0.062(5) 0.094(6) 0.068(5) 0.032(4) 0.020(4) 0.034(4)

loop_
_atom_type_symbol
_atom_type_description
_atom_type_scat_dispersion_real
_atom_type_scat_dispersion_imag
_atom_type_scat_source
C C 0.0033 0.0016 'International Tables Vol C Tables 4.2.6.8 and 6.1.1.4'
H H 0.0000 0.0000 'International Tables Vol C Tables 4.2.6.8 and 6.1.1.4'
N N 0.0061 0.0033 'International Tables Vol C Tables 4.2.6.8 and 6.1.1.4'
O O 0.0106 0.0060 'International Tables Vol C Tables 4.2.6.8 and 6.1.1.4'
Lu Lu -0.4720 5.8584 'International Tables Vol C Tables 4.2.6.8 and 6.1.1.4'

loop_
_geom_angle_atom_site_label_1
_geom_angle_atom_site_label_2
_geom_angle_atom_site_label_3
_geom_angle
_geom_angle_site_symmetry_1
_geom_angle_site_symmetry_3
O2 Lu1 O3 77.98(12) 2_676 .
O2 Lu1 O4 82.27(12) 2_676 .
O3 Lu1 O4 140.94(12) . .
O2 Lu1 O1 135.85(12) 2_676 .
O3 Lu1 O1 85.98(13) . .
O4 Lu1 O1 85.21(13) . .
O2 Lu1 N2 144.29(13) 2_676 .
O3 Lu1 N2 103.78(13) . .
O4 Lu1 N2 111.80(12) . .
O1 Lu1 N2 79.36(12) . .
O2 Lu1 N1 89.57(13) 2_676 .
O3 Lu1 N1 115.83(13) . .
O4 Lu1 N1 97.21(13) . .
O1 Lu1 N1 134.07(12) . .
N2 Lu1 N1 57.06(13) . .
O2 Lu1 O2 85.56(11) 2_676 .
O3 Lu1 O2 73.17(11) . .
O4 Lu1 O2 71.98(11) . .
O1 Lu1 O2 50.34(10) . .
N2 Lu1 O2 129.58(11) . .
N1 Lu1 O2 168.64(12) . .
O2 Lu1 C1 117.69(13) 2_676 .
O3 Lu1 C1 113.83(12) . .
O4 Lu1 C1 105.17(12) . .
O1 Lu1 C1 106.44(13) . .
N2 Lu1 C1 28.46(13) . .
N1 Lu1 C1 28.66(14) . .
O2 Lu1 C1 156.36(12) . .
O2 Lu1 C40 111.57(13) 2_676 .
O3 Lu1 C40 80.42(13) . .
O4 Lu1 C40 76.02(13) . .
O1 Lu1 C40 24.43(13) . .
N2 Lu1 C40 103.79(14) . .
N1 Lu1 C40 156.26(13) . .
O2 Lu1 C40 26.02(12) . .
C1 Lu1 C40 130.48(14) . .
O2 Lu1 Lu1 48.69(9) 2_676 2_676
O3 Lu1 Lu1 69.91(8) . 2_676
O4 Lu1 Lu1 71.70(8) . 2_676
O1 Lu1 Lu1 87.18(8) . 2_676
N2 Lu1 Lu1 165.61(9) . 2_676
N1 Lu1 Lu1 137.24(10) . 2_676
O2 Lu1 Lu1 36.87(6) . 2_676
C1 Lu1 Lu1 165.89(10) . 2_676
C40 Lu1 Lu1 62.88(10) . 2_676
C40 O1 Lu1 106.1(3) . .
C40 O2 Lu1 176.2(3) . 2_676
C40 O2 Lu1 82.1(3) . .
Lu1 O2 Lu1 94.44(11) 2_676 .
C50 O3 Lu1 136.9(3) 2_676 .
C50 O4 Lu1 135.7(3) . .
C1 N1 C2 127.1(4) . .
C1 N1 Lu1 95.2(3) . .
C2 N1 Lu1 133.1(3) . .
C1 N2 C14 129.5(4) . .
C1 N2 Lu1 96.9(3) . .
C14 N2 Lu1 132.2(3) . .
C1 N3 C33 121.6(4) . .
C1 N3 C26 122.0(4) . .
C33 N3 C26 114.7(4) . .
C43 N4 C48 113.7(6) . .
C43 N4 C49 116.2(7) . .
C48 N4 C49 113.0(7) . .
C53 N5 C59 111.8(5) . .
C53 N5 C58 114.7(6) . .
C59 N5 C58 111.2(6) . .
N2 C1 N1 110.6(4) . .
N2 C1 N3 125.3(4) . .
N1 C1 N3 124.0(4) . .
N2 C1 Lu1 54.7(2) . .
N1 C1 Lu1 56.1(2) . .
N3 C1 Lu1 175.3(3) . .
C3 C2 C7 120.5(5) . .
C3 C2 N1 118.9(4) . .
C7 C2 N1 120.5(5) . .
C4 C3 C2 119.0(6) . .
C4 C3 C8 117.9(6) . .
C2 C3 C8 123.1(5) . .
C5 C4 C3 120.8(7) . .
C6 C5 C4 119.9(6) . .
C5 C6 C7 121.4(6) . .
C6 C7 C2 118.3(6) . .
C6 C7 C11 119.1(6) . .
C2 C7 C11 122.5(5) . .
C3 C8 C9 111.7(5) . .
C3 C8 C10 110.5(5) . .
C9 C8 C10 108.8(5) . .
C7 C11 C12 114.8(5) . .
C7 C11 C13 110.1(6) . .
C12 C11 C13 109.5(5) . .
C15 C14 C19 121.6(5) . .
C15 C14 N2 117.7(4) . .
C19 C14 N2 120.6(4) . .
C14 C15 C16 117.9(5) . .
C14 C15 C20 122.3(5) . .
C16 C15 C20 119.8(5) . .
C17 C16 C15 122.1(6) . .
C16 C17 C18 118.9(6) . .
C17 C18 C19 121.9(6) . .
C18 C19 C14 117.4(5) . .
C18 C19 C23 118.8(5) . .
C14 C19 C23 123.7(5) . .
C22 C20 C15 112.7(6) . .
C22 C20 C21 111.3(6) . .
C15 C20 C21 112.0(5) . .
C19 C23 C24 114.7(6) . .
C19 C23 C25 111.1(6) . .
C24 C23 C25 109.8(5) . .
N3 C26 C27 114.9(5) . .
C28 C27 C32 120.8(7) . .
C28 C27 C26 121.5(6) . .
C32 C27 C26 117.7(6) . .
C27 C28 C29 120.7(9) . .
C28 C29 C30 118.7(9) . .
C31 C30 C29 121.3(9) . .
C30 C31 C32 117.8(10) . .
C31 C32 C27 120.6(10) . .
N3 C33 C34 115.7(5) . .
C35 C34 C39 117.9(6) . .
C35 C34 C33 121.6(6) . .
C39 C34 C33 120.4(6) . .
C34 C35 C36 122.0(8) . .
C37 C36 C35 118.7(8) . .
C38 C37 C36 119.7(7) . .
C37 C38 C39 121.7(8) . .
C34 C39 C38 119.9(7) . .
O1 C40 O2 121.0(4) . .
O1 C40 C41 120.5(4) . .
O2 C40 C41 118.6(4) . .
O1 C40 Lu1 49.5(2) . .
O2 C40 Lu1 71.9(3) . .
C41 C40 Lu1 167.7(3) . .
C42 C41 C40 115.4(4) . .
C47 C42 C43 117.8(6) . .
C47 C42 C41 120.5(5) . .
C43 C42 C41 121.7(5) . .
C44 C43 C42 119.9(7) . .
C44 C43 N4 121.1(6) . .
C42 C43 N4 119.0(5) . .
C45 C44 C43 120.5(7) . .
C44 C45 C46 121.1(7) . .
C47 C46 C45 116.6(8) . .
C46 C47 C42 123.9(7) . .
O4 C50 O3 123.8(4) . 2_676
O4 C50 C51 120.7(4) . .
O3 C50 C51 115.4(4) 2_676 .
C50 C51 C52 117.5(4) . .
C57 C52 C53 118.9(5) . .
C57 C52 C51 118.3(5) . .
C53 C52 C51 122.6(5) . .
C52 C53 C54 120.2(6) . .
C52 C53 N5 118.8(5) . .
C54 C53 N5 121.0(6) . .
C55 C54 C53 119.6(6) . .
C54 C55 C56 120.2(6) . .
C55 C56 C57 119.0(6) . .
C52 C57 C56 122.0(6) . .

loop_
_geom_bond_atom_site_label_1
_geom_bond_atom_site_label_2
_geom_bond_distance
_geom_bond_site_symmetry_2
Lu1 O2 2.209(3) 2_676
Lu1 O3 2.234(3) .
Lu1 O4 2.234(3) .
Lu1 O1 2.281(3) .
Lu1 N2 2.288(4) .
Lu1 N1 2.320(4) .
Lu1 O2 2.766(3) .
Lu1 C1 2.784(4) .
Lu1 C40 2.883(5) .
Lu1 Lu1 3.6712(5) 2_676
O1 C40 1.241(6) .
O2 C40 1.277(6) .
O2 Lu1 2.209(3) 2_676
O3 C50 1.275(5) 2_676
O4 C50 1.241(6) .
N1 C1 1.341(6) .
N1 C2 1.444(6) .
N2 C1 1.336(6) .
N2 C14 1.435(6) .
N3 C1 1.395(6) .
N3 C33 1.457(7) .
N3 C26 1.474(7) .
N4 C43 1.413(9) .
N4 C48 1.471(11) .
N4 C49 1.474(9) .
N5 C53 1.444(8) .
N5 C59 1.455(9) .
N5 C58 1.457(8) .
C2 C3 1.389(7) .
C2 C7 1.407(7) .
C3 C4 1.393(8) .
C3 C8 1.526(8) .
C4 C5 1.378(10) .
C5 C6 1.367(11) .
C6 C7 1.391(8) .
C7 C11 1.514(9) .
C8 C9 1.541(8) .
C8 C10 1.546(8) .
C11 C12 1.533(8) .
C11 C13 1.536(9) .
C14 C15 1.383(7) .
C14 C19 1.413(7) .
C15 C16 1.402(8) .
C15 C20 1.521(8) .
C16 C17 1.368(9) .
C17 C18 1.381(9) .
C18 C19 1.395(8) .
C19 C23 1.496(8) .
C20 C22 1.502(9) .
C20 C21 1.531(10) .
C23 C24 1.530(9) .
C23 C25 1.523(10) .
C26 C27 1.519(8) .
C27 C28 1.349(10) .
C27 C32 1.392(11) .
C28 C29 1.393(11) .
C29 C30 1.418(14) .
C30 C31 1.380(14) .
C31 C32 1.413(11) .
C33 C34 1.500(8) .
C34 C35 1.372(9) .
C34 C39 1.380(8) .
C35 C36 1.383(10) .
C36 C37 1.377(13) .
C37 C38 1.344(12) .
C38 C39 1.377(10) .
C40 C41 1.510(7) .
C41 C42 1.499(7) .
C42 C47 1.368(9) .
C42 C43 1.400(8) .
C43 C44 1.384(9) .
C44 C45 1.352(12) .
C45 C46 1.417(12) .
C46 C47 1.371(9) .
C50 O3 1.275(5) 2_676
C50 C51 1.524(7) .
C51 C52 1.528(7) .
C52 C57 1.364(8) .
C52 C53 1.384(8) .
C53 C54 1.404(8) .
C54 C55 1.380(10) .
C55 C56 1.380(10) .
C56 C57 1.388(9) .

loop_
_platon_squeeze_void_nr
_platon_squeeze_void_average_x
_platon_squeeze_void_average_y
_platon_squeeze_void_average_z
_platon_squeeze_void_volume
_platon_squeeze_void_count_electrons
_platon_squeeze_void_content
1 0.500 0.500 1.000 492 81 ' '
2 0.176 0.980 0.734 15 1 ' '
3 0.824 0.019 0.265 15 1 ' '
